data_1504806
loop_
_publ_author_name
'Kantchev, Eric Assen B.'
'Peh, Guang-Rong'
'Zhang, Chi'
'Ying, Jackie Y.'

_publ_section_title
;
 Practical Heck-Mizoroki coupling protocol for challenging substrates
 mediated by an N-heterocyclic carbene-ligated palladacycle.
;
_journal_issue 18
_journal_name_full 'Organic letters'
_journal_page_first 3949
_journal_page_last 3952
_journal_paper_doi 10.1021/ol8012809
_journal_volume 10
_journal_year 2008
_chemical_formula_sum 'C30 H36.5 Cl N3 O0.25 Pd'
_chemical_formula_weight 584.97
_chemical_name_common IMes-Pd(dmba)Cl
_chemical_name_systematic
; 
 (chloro (1,3-bis(2,4,6-trimethylphenyl)imidazol-2-ylidene)
(k2-N,C-dimethylbenzylamine)palladium (II) 
;
_space_group_IT_number 2
_symmetry_cell_setting triclinic
_symmetry_space_group_name_Hall '-P 1'
_symmetry_space_group_name_H-M 'P -1'
_atom_sites_solution_hydrogens geom
_atom_sites_solution_primary direct
_atom_sites_solution_secondary difmap
_audit_creation_method SHELXL-97
_cell_angle_alpha 87.2240(10)
_cell_angle_beta 71.8720(10)
_cell_angle_gamma 84.4660(10)
_cell_formula_units_Z 4
_cell_length_a 13.5773(6)
_cell_length_b 13.5923(6)
_cell_length_c 15.9863(7)
_cell_measurement_reflns_used 5576
_cell_measurement_temperature 243(2)
_cell_measurement_theta_max 27.06
_cell_measurement_theta_min 2.37
_cell_volume 2790.2(2)
_computing_cell_refinement 'Bruker SMART'
_computing_data_collection 'Bruker SMART'
_computing_data_reduction 'Bruker SAINT'
_computing_molecular_graphics 'Bruker SHELXTL'
_computing_publication_material 'Bruker SHELXTL'
_computing_structure_refinement 'SHELXL-97 (Sheldrick, 1997)'
_computing_structure_solution 'SHELXS-97 (Sheldrick, 1990)'
_diffrn_ambient_temperature 243(2)
_diffrn_measured_fraction_theta_full 0.999
_diffrn_measured_fraction_theta_max 0.999
_diffrn_measurement_device_type 'CCD area detector'
_diffrn_measurement_method 'phi and omega scans'
_diffrn_radiation_monochromator graphite
_diffrn_radiation_source 'fine-focus sealed tube'
_diffrn_radiation_type MoK\a
_diffrn_radiation_wavelength 0.71073
_diffrn_reflns_av_R_equivalents 0.0277
_diffrn_reflns_av_sigmaI/netI 0.0337
_diffrn_reflns_limit_h_max 17
_diffrn_reflns_limit_h_min -17
_diffrn_reflns_limit_k_max 17
_diffrn_reflns_limit_k_min -17
_diffrn_reflns_limit_l_max 20
_diffrn_reflns_limit_l_min -20
_diffrn_reflns_number 35633
_diffrn_reflns_theta_full 27.50
_diffrn_reflns_theta_max 27.50
_diffrn_reflns_theta_min 1.34
_exptl_absorpt_coefficient_mu 0.785
_exptl_absorpt_correction_T_max 0.8847
_exptl_absorpt_correction_T_min 0.7987
_exptl_absorpt_correction_type 'Sadabs, (Sheldrick 2001)'
_exptl_crystal_colour Colourless
_exptl_crystal_density_diffrn 1.393
_exptl_crystal_density_meas 0
_exptl_crystal_density_method 'not measured'
_exptl_crystal_description Block
_exptl_crystal_F_000 1210
_exptl_crystal_size_max 0.30
_exptl_crystal_size_mid 0.20
_exptl_crystal_size_min 0.16
_refine_diff_density_max 0.577
_refine_diff_density_min -0.252
_refine_diff_density_rms 0.069
_refine_ls_extinction_method none
_refine_ls_goodness_of_fit_ref 1.024
_refine_ls_hydrogen_treatment mixed
_refine_ls_matrix_type full
_refine_ls_number_parameters 662
_refine_ls_number_reflns 12801
_refine_ls_number_restraints 3
_refine_ls_restrained_S_all 1.024
_refine_ls_R_factor_all 0.0427
_refine_ls_R_factor_gt 0.0346
_refine_ls_shift/su_max 0.001
_refine_ls_shift/su_mean 0.000
_refine_ls_structure_factor_coef Fsqd
_refine_ls_weighting_details 'calc w=1/[\s^2^(Fo^2^)+(0.0448P)^2^+0.8171P] where P=(Fo^2^+2Fc^2^)/3'
_refine_ls_weighting_scheme calc
_refine_ls_wR_factor_gt 0.0829
_refine_ls_wR_factor_ref 0.0866
_reflns_number_gt 10935
_reflns_number_total 12801
_reflns_threshold_expression >2sigma(I)
_cod_data_source_file ol8012809_si_001.cif
_cod_data_source_block 6419a
_cod_depositor_comments
;
The following automatic conversions were performed:

'_symmetry_cell_setting' value 'Triclinic' changed to 'triclinic'
according to /home/saulius/struct/CIF-dictionaries/cif_core.dic
dictionary named 'cif_core.dic' version 2.4.1 from 2010-06-29.

Automatic conversion script
Id: cif_fix_values 1715 2011-07-08 13:25:40Z adriana 
;
_cod_original_sg_symbol_H-M P-1
_cod_original_formula_sum 'C30 H36.50 Cl N3 O0.25 Pd'
_cod_database_code 1504806

loop_
_symmetry_equiv_pos_as_xyz
'x, y, z'
'-x, -y, -z'

loop_
_atom_site_label
_atom_site_type_symbol
_atom_site_fract_x
_atom_site_fract_y
_atom_site_fract_z
_atom_site_U_iso_or_equiv
_atom_site_adp_type
_atom_site_occupancy
_atom_site_symmetry_multiplicity
_atom_site_calc_flag
_atom_site_refinement_flags
Pd1 Pd 0.392699(12) 0.338257(12) 0.442548(11) 0.02995(5) Uani 1 1 d .
Cl1 Cl 0.39388(5) 0.31615(6) 0.29403(4) 0.05499(18) Uani 1 1 d .
N1 N 0.19916(14) 0.23968(15) 0.50539(13) 0.0348(4) Uani 1 1 d .
N2 N 0.15907(14) 0.39408(15) 0.53433(12) 0.0334(4) Uani 1 1 d .
N3 N 0.55872(14) 0.32935(15) 0.40350(13) 0.0371(4) Uani 1 1 d .
C1 C 0.24115(16) 0.32811(17) 0.49424(14) 0.0303(5) Uani 1 1 d .
C2 C 0.09362(19) 0.2501(2) 0.55165(18) 0.0468(6) Uani 1 1 d .
H2 H 0.0483 0.1995 0.5674 0.056 Uiso 1 1 calc R
C3 C 0.06933(18) 0.3455(2) 0.56929(18) 0.0452(6) Uani 1 1 d .
H3 H 0.0031 0.3749 0.6000 0.054 Uiso 1 1 calc R
C4 C 0.25021(18) 0.14865(17) 0.46261(15) 0.0348(5) Uani 1 1 d .
C5 C 0.2323(2) 0.12579(19) 0.38514(17) 0.0432(6) Uani 1 1 d .
C6 C 0.2794(2) 0.0375(2) 0.34553(18) 0.0535(7) Uani 1 1 d .
H6 H 0.2681 0.0209 0.2931 0.064 Uiso 1 1 calc R
C7 C 0.3424(2) -0.02709(19) 0.38014(18) 0.0507(7) Uani 1 1 d .
C8 C 0.3585(2) -0.00083(19) 0.45666(17) 0.0472(6) Uani 1 1 d .
H8 H 0.4031 -0.0428 0.4799 0.057 Uiso 1 1 calc R
C9 C 0.31142(19) 0.08526(18) 0.50107(16) 0.0390(5) Uani 1 1 d .
C10 C 0.1659(3) 0.1946(2) 0.3437(2) 0.0616(8) Uani 1 1 d .
H10A H 0.1005 0.2144 0.3879 0.092 Uiso 1 1 calc R
H10B H 0.1523 0.1610 0.2968 0.092 Uiso 1 1 calc R
H10C H 0.2021 0.2527 0.3197 0.092 Uiso 1 1 calc R
C11 C 0.3919(3) -0.1234(2) 0.3363(2) 0.0729(10) Uani 1 1 d .
H11A H 0.3380 -0.1641 0.3339 0.109 Uiso 1 1 calc R
H11B H 0.4335 -0.1580 0.3699 0.109 Uiso 1 1 calc R
H11C H 0.4360 -0.1100 0.2771 0.109 Uiso 1 1 calc R
C12 C 0.3267(3) 0.1050(2) 0.58745(18) 0.0553(7) Uani 1 1 d .
H12A H 0.3657 0.0485 0.6049 0.083 Uiso 1 1 calc R
H12B H 0.2594 0.1161 0.6319 0.083 Uiso 1 1 calc R
H12C H 0.3647 0.1631 0.5815 0.083 Uiso 1 1 calc R
C13 C 0.15738(16) 0.50034(17) 0.53509(15) 0.0335(5) Uani 1 1 d .
C14 C 0.12861(18) 0.54843(19) 0.61560(16) 0.0383(5) Uani 1 1 d .
C15 C 0.12141(19) 0.6512(2) 0.61356(17) 0.0425(6) Uani 1 1 d .
H15 H 0.1024 0.6846 0.6671 0.051 Uiso 1 1 calc R
C16 C 0.14096(18) 0.70606(19) 0.53630(19) 0.0423(6) Uani 1 1 d .
C17 C 0.16639(18) 0.65599(19) 0.45834(17) 0.0410(6) Uani 1 1 d .
H17 H 0.1798 0.6926 0.4052 0.049 Uiso 1 1 calc R
C18 C 0.17298(17) 0.55353(19) 0.45548(16) 0.0378(5) Uani 1 1 d .
C19 C 0.1030(2) 0.4948(2) 0.70335(17) 0.0550(7) Uani 1 1 d .
H19A H 0.1370 0.5233 0.7404 0.082 Uiso 1 1 calc R
H19B H 0.1272 0.4255 0.6947 0.082 Uiso 1 1 calc R
H19C H 0.0283 0.5013 0.7315 0.082 Uiso 1 1 calc R
C20 C 0.1337(2) 0.8179(2) 0.5367(2) 0.0574(7) Uani 1 1 d .
H20A H 0.0868 0.8411 0.5927 0.086 Uiso 1 1 calc R
H20B H 0.1076 0.8444 0.4895 0.086 Uiso 1 1 calc R
H20C H 0.2021 0.8397 0.5282 0.086 Uiso 1 1 calc R
C21 C 0.1900(2) 0.5043(2) 0.36944(17) 0.0515(7) Uani 1 1 d .
H21A H 0.1814 0.5536 0.3257 0.077 Uiso 1 1 calc R
H21B H 0.1399 0.4558 0.3771 0.077 Uiso 1 1 calc R
H21C H 0.2599 0.4717 0.3499 0.077 Uiso 1 1 calc R
C22 C 0.40852(17) 0.35153(16) 0.56144(15) 0.0320(5) Uani 1 1 d .
C23 C 0.33689(18) 0.34220(19) 0.64487(16) 0.0390(5) Uani 1 1 d .
H23 H 0.2686 0.3292 0.6495 0.047 Uiso 1 1 calc R
C24 C 0.3629(2) 0.3515(2) 0.72132(18) 0.0487(6) Uani 1 1 d .
H24 H 0.3123 0.3451 0.7764 0.058 Uiso 1 1 calc R
C25 C 0.4622(2) 0.3700(2) 0.7169(2) 0.0540(7) Uani 1 1 d .
H25 H 0.4798 0.3763 0.7687 0.065 Uiso 1 1 calc R
C26 C 0.5357(2) 0.3792(2) 0.6354(2) 0.0489(7) Uani 1 1 d .
H26 H 0.6039 0.3916 0.6317 0.059 Uiso 1 1 calc R
C27 C 0.50981(18) 0.37034(17) 0.55877(17) 0.0380(5) Uani 1 1 d .
C28 C 0.58761(18) 0.3831(2) 0.46939(18) 0.0438(6) Uani 1 1 d .
H28A H 0.5894 0.4535 0.4531 0.053 Uiso 1 1 calc R
H28B H 0.6571 0.3575 0.4708 0.053 Uiso 1 1 calc R
C29 C 0.6154(2) 0.3645(2) 0.3141(2) 0.0595(8) Uani 1 1 d .
H29A H 0.5945 0.4339 0.3072 0.089 Uiso 1 1 calc R
H29B H 0.5994 0.3266 0.2708 0.089 Uiso 1 1 calc R
H29C H 0.6897 0.3560 0.3055 0.089 Uiso 1 1 calc R
C30 C 0.5889(2) 0.22233(19) 0.41055(19) 0.0480(6) Uani 1 1 d .
H30A H 0.5638 0.1864 0.3714 0.072 Uiso 1 1 calc R
H30B H 0.5585 0.1993 0.4707 0.072 Uiso 1 1 calc R
H30C H 0.6640 0.2112 0.3942 0.072 Uiso 1 1 calc R
Pd1A Pd 0.129527(13) 0.795217(13) 0.065113(11) 0.03225(6) Uani 1 1 d .
Cl1A Cl 0.15229(6) 0.74419(6) 0.20579(5) 0.0617(2) Uani 1 1 d .
N1A N 0.32146(16) 0.67107(14) -0.02002(13) 0.0369(4) Uani 1 1 d .
N2A N 0.35605(15) 0.82226(15) -0.04903(12) 0.0343(4) Uani 1 1 d .
N3A N -0.03598(16) 0.80874(17) 0.12142(14) 0.0460(5) Uani 1 1 d .
C1A C 0.27837(18) 0.76543(17) -0.00310(14) 0.0321(5) Uani 1 1 d .
C2A C 0.4228(2) 0.6699(2) -0.07568(18) 0.0472(6) Uani 1 1 d .
H2A H 0.4679 0.6136 -0.0971 0.057 Uiso 1 1 calc R
C3A C 0.4443(2) 0.7631(2) -0.09298(17) 0.0446(6) Uani 1 1 d .
H3A H 0.5078 0.7851 -0.1285 0.054 Uiso 1 1 calc R
C4A C 0.27294(19) 0.58304(17) 0.02123(15) 0.0364(5) Uani 1 1 d .
C5A C 0.3013(2) 0.54016(19) 0.09242(17) 0.0429(6) Uani 1 1 d .
C6A C 0.2528(2) 0.4569(2) 0.13284(17) 0.0494(7) Uani 1 1 d .
H6A H 0.2716 0.4259 0.1802 0.059 Uiso 1 1 calc R
C7A C 0.1778(2) 0.41870(19) 0.10537(18) 0.0491(7) Uani 1 1 d .
C8A C 0.1541(2) 0.46196(19) 0.03341(18) 0.0476(6) Uani 1 1 d .
H8A H 0.1037 0.4356 0.0139 0.057 Uiso 1 1 calc R
C9A C 0.2023(2) 0.54332(18) -0.01127(16) 0.0411(6) Uani 1 1 d .
C10A C 0.3800(3) 0.5814(2) 0.1264(2) 0.0583(8) Uani 1 1 d .
H10D H 0.4452 0.5840 0.0793 0.087 Uiso 1 1 calc R
H10E H 0.3910 0.5393 0.1741 0.087 Uiso 1 1 calc R
H10F H 0.3546 0.6475 0.1479 0.087 Uiso 1 1 calc R
C11A C 0.1237(3) 0.3291(2) 0.1517(2) 0.0718(10) Uani 1 1 d .
H11D H 0.0636 0.3219 0.1327 0.108 Uiso 1 1 calc R
H11E H 0.1014 0.3381 0.2149 0.108 Uiso 1 1 calc R
H11F H 0.1716 0.2702 0.1371 0.108 Uiso 1 1 calc R
C12A C 0.1789(3) 0.5822(2) -0.09329(18) 0.0558(7) Uani 1 1 d .
H12D H 0.1328 0.6424 -0.0801 0.084 Uiso 1 1 calc R
H12E H 0.1457 0.5331 -0.1146 0.084 Uiso 1 1 calc R
H12F H 0.2432 0.5963 -0.1381 0.084 Uiso 1 1 calc R
C13A C 0.35473(17) 0.92854(17) -0.04778(15) 0.0338(5) Uani 1 1 d .
C14A C 0.36827(19) 0.98369(19) -0.12626(16) 0.0400(5) Uani 1 1 d .
C15A C 0.3702(2) 1.0854(2) -0.12255(18) 0.0450(6) Uani 1 1 d .
H15A H 0.3779 1.1236 -0.1744 0.054 Uiso 1 1 calc R
C16A C 0.3613(2) 1.13244(19) -0.04587(19) 0.0454(6) Uani 1 1 d .
C17A C 0.35191(19) 1.0747(2) 0.02946(18) 0.0441(6) Uani 1 1 d .
H17A H 0.3466 1.1057 0.0822 0.053 Uiso 1 1 calc R
C18A C 0.34996(18) 0.97258(19) 0.03013(16) 0.0380(5) Uani 1 1 d .
C19A C 0.3845(3) 0.9387(2) -0.21433(17) 0.0599(8) Uani 1 1 d .
H19D H 0.3284 0.9636 -0.2372 0.090 Uiso 1 1 calc R
H19E H 0.3854 0.8673 -0.2075 0.090 Uiso 1 1 calc R
H19F H 0.4503 0.9561 -0.2550 0.090 Uiso 1 1 calc R
C20A C 0.3639(3) 1.2433(2) -0.0439(2) 0.0675(9) Uani 1 1 d .
H20D H 0.4226 1.2640 -0.0916 0.101 Uiso 1 1 calc R
H20E H 0.3707 1.2613 0.0119 0.101 Uiso 1 1 calc R
H20F H 0.2999 1.2757 -0.0508 0.101 Uiso 1 1 calc R
C21A C 0.3475(2) 0.9136(2) 0.11272(17) 0.0533(7) Uani 1 1 d .
H21D H 0.2762 0.9015 0.1449 0.080 Uiso 1 1 calc R
H21E H 0.3759 0.9502 0.1491 0.080 Uiso 1 1 calc R
H21F H 0.3886 0.8509 0.0973 0.080 Uiso 1 1 calc R
C22A C 0.09243(18) 0.83837(17) -0.04320(16) 0.0356(5) Uani 1 1 d .
C23A C 0.1527(2) 0.83301(19) -0.13126(17) 0.0435(6) Uani 1 1 d .
H23A H 0.2226 0.8076 -0.1451 0.052 Uiso 1 1 calc R
C24A C 0.1129(2) 0.8640(2) -0.19930(19) 0.0549(7) Uani 1 1 d .
H24A H 0.1562 0.8601 -0.2579 0.066 Uiso 1 1 calc R
C25A C 0.0107(3) 0.9002(2) -0.1815(2) 0.0608(8) Uani 1 1 d .
H25A H -0.0165 0.9206 -0.2275 0.073 Uiso 1 1 calc R
C26A C -0.0514(2) 0.9063(2) -0.0953(2) 0.0583(8) Uani 1 1 d .
H26A H -0.1214 0.9314 -0.0825 0.070 Uiso 1 1 calc R
C27A C -0.0118(2) 0.87570(19) -0.02641(18) 0.0437(6) Uani 1 1 d .
C28A C -0.0773(2) 0.8838(2) 0.06696(19) 0.0515(7) Uani 1 1 d .
H28C H -0.1492 0.8728 0.0722 0.062 Uiso 1 1 calc R
H28D H -0.0766 0.9503 0.0879 0.062 Uiso 1 1 calc R
C29A C -0.0815(2) 0.8341(3) 0.2149(2) 0.0691(9) Uani 1 1 d .
H29D H -0.1567 0.8418 0.2299 0.104 Uiso 1 1 calc R
H29E H -0.0566 0.8956 0.2252 0.104 Uiso 1 1 calc R
H29F H -0.0611 0.7818 0.2511 0.104 Uiso 1 1 calc R
C30A C -0.0656(3) 0.7101(2) 0.1088(2) 0.0697(9) Uani 1 1 d .
H30D H -0.0329 0.6606 0.1398 0.105 Uiso 1 1 calc R
H30E H -0.0426 0.6957 0.0465 0.105 Uiso 1 1 calc R
H30F H -0.1405 0.7092 0.1318 0.105 Uiso 1 1 calc R
O1S O 0.0662(4) 0.9221(4) 0.3424(4) 0.0801(14) Uani 0.50 1 d PD
H1S H 0.100(5) 0.878(5) 0.309(5) 0.120 Uiso 0.50 1 d PD
H2S H 0.112(5) 0.943(6) 0.361(6) 0.120 Uiso 0.50 1 d PD

loop_
_atom_site_aniso_label
_atom_site_aniso_U_11
_atom_site_aniso_U_22
_atom_site_aniso_U_33
_atom_site_aniso_U_23
_atom_site_aniso_U_13
_atom_site_aniso_U_12
Pd1 0.02179(9) 0.03349(10) 0.03019(9) 0.00261(7) -0.00358(7) 0.00236(7)
Cl1 0.0411(3) 0.0848(5) 0.0317(3) -0.0051(3) -0.0051(3) 0.0115(3)
N1 0.0268(9) 0.0393(11) 0.0372(10) -0.0028(8) -0.0084(8) -0.0020(8)
N2 0.0227(9) 0.0425(11) 0.0340(10) -0.0040(8) -0.0084(8) 0.0022(8)
N3 0.0249(9) 0.0376(11) 0.0413(11) 0.0072(9) -0.0018(8) 0.0018(8)
C1 0.0275(11) 0.0369(12) 0.0266(11) -0.0016(9) -0.0095(9) 0.0016(9)
C2 0.0265(12) 0.0559(17) 0.0563(16) -0.0071(13) -0.0078(11) -0.0081(11)
C3 0.0216(11) 0.0539(16) 0.0561(16) -0.0116(13) -0.0059(11) 0.0001(10)
C4 0.0318(12) 0.0341(12) 0.0359(12) -0.0018(10) -0.0063(10) -0.0037(9)
C5 0.0461(14) 0.0440(14) 0.0410(14) -0.0017(11) -0.0160(12) -0.0020(11)
C6 0.071(2) 0.0510(16) 0.0392(15) -0.0075(12) -0.0160(14) -0.0064(14)
C7 0.0654(18) 0.0366(14) 0.0399(14) -0.0003(11) -0.0026(13) -0.0012(13)
C8 0.0543(16) 0.0370(14) 0.0437(15) 0.0062(11) -0.0088(12) 0.0033(12)
C9 0.0399(13) 0.0367(13) 0.0380(13) 0.0061(10) -0.0092(10) -0.0045(10)
C10 0.067(2) 0.068(2) 0.0603(19) -0.0046(15) -0.0376(16) 0.0058(16)
C11 0.102(3) 0.0459(17) 0.0571(19) -0.0105(15) -0.0077(18) 0.0084(17)
C12 0.070(2) 0.0550(17) 0.0436(15) 0.0032(13) -0.0245(14) 0.0054(15)
C13 0.0225(10) 0.0398(13) 0.0390(12) -0.0058(10) -0.0119(9) 0.0038(9)
C14 0.0284(11) 0.0493(14) 0.0366(13) -0.0067(11) -0.0101(10) 0.0027(10)
C15 0.0327(12) 0.0497(15) 0.0453(14) -0.0150(12) -0.0121(11) 0.0024(11)
C16 0.0258(11) 0.0440(14) 0.0591(16) -0.0076(12) -0.0162(11) 0.0020(10)
C17 0.0297(12) 0.0465(14) 0.0461(14) 0.0028(11) -0.0128(11) 0.0022(10)
C18 0.0250(11) 0.0511(15) 0.0379(13) -0.0043(11) -0.0125(10) 0.0063(10)
C19 0.0609(18) 0.0626(18) 0.0375(14) -0.0090(13) -0.0112(13) 0.0051(15)
C20 0.0524(17) 0.0461(16) 0.078(2) -0.0050(15) -0.0252(16) -0.0034(13)
C21 0.0593(17) 0.0570(17) 0.0380(14) -0.0065(12) -0.0202(13) 0.0162(14)
C22 0.0276(11) 0.0302(11) 0.0388(12) -0.0004(9) -0.0116(9) -0.0014(9)
C23 0.0286(11) 0.0480(14) 0.0422(13) -0.0035(11) -0.0127(10) -0.0043(10)
C24 0.0457(15) 0.0626(18) 0.0378(14) -0.0075(12) -0.0122(12) -0.0039(13)
C25 0.0520(17) 0.0645(19) 0.0552(17) -0.0115(14) -0.0300(14) -0.0024(14)
C26 0.0354(13) 0.0510(16) 0.0665(18) -0.0109(13) -0.0239(13) -0.0019(12)
C27 0.0278(11) 0.0325(12) 0.0537(15) -0.0026(11) -0.0127(11) -0.0010(9)
C28 0.0241(11) 0.0436(14) 0.0599(16) -0.0009(12) -0.0074(11) -0.0039(10)
C29 0.0327(14) 0.075(2) 0.0556(17) 0.0208(15) 0.0037(12) -0.0022(13)
C30 0.0418(14) 0.0405(14) 0.0554(16) -0.0053(12) -0.0102(12) 0.0128(11)
Pd1A 0.03112(10) 0.03325(10) 0.02803(9) 0.00158(7) -0.00302(7) -0.00326(7)
Cl1A 0.0658(5) 0.0782(5) 0.0346(3) 0.0099(3) -0.0097(3) 0.0017(4)
N1A 0.0381(11) 0.0345(10) 0.0352(10) -0.0023(8) -0.0082(9) 0.0010(8)
N2A 0.0319(10) 0.0383(11) 0.0289(10) -0.0021(8) -0.0042(8) -0.0018(8)
N3A 0.0343(11) 0.0490(13) 0.0457(12) 0.0002(10) 0.0032(9) -0.0118(10)
C1A 0.0340(12) 0.0366(12) 0.0249(10) -0.0011(9) -0.0082(9) -0.0019(9)
C2A 0.0404(14) 0.0471(15) 0.0461(15) -0.0086(12) -0.0039(12) 0.0072(12)
C3A 0.0353(13) 0.0497(15) 0.0400(14) -0.0050(11) 0.0005(11) 0.0007(11)
C4A 0.0421(13) 0.0312(12) 0.0340(12) -0.0020(9) -0.0101(10) 0.0017(10)
C5A 0.0498(15) 0.0394(13) 0.0399(13) -0.0044(11) -0.0168(12) 0.0061(11)
C6A 0.0705(19) 0.0409(14) 0.0360(14) 0.0022(11) -0.0186(13) 0.0048(13)
C7A 0.0668(18) 0.0326(13) 0.0433(15) -0.0002(11) -0.0105(13) -0.0029(12)
C8A 0.0608(17) 0.0378(14) 0.0486(15) -0.0041(11) -0.0209(13) -0.0102(12)
C9A 0.0544(15) 0.0343(13) 0.0352(13) -0.0047(10) -0.0157(11) 0.0014(11)
C10A 0.0657(19) 0.0588(18) 0.0610(19) -0.0003(15) -0.0363(16) -0.0013(15)
C11A 0.094(3) 0.0458(17) 0.070(2) 0.0111(15) -0.0164(19) -0.0126(17)
C12A 0.082(2) 0.0528(17) 0.0441(15) 0.0032(13) -0.0351(15) -0.0114(15)
C13A 0.0271(11) 0.0387(12) 0.0323(12) -0.0023(10) -0.0042(9) -0.0025(9)
C14A 0.0382(13) 0.0474(14) 0.0333(12) 0.0020(10) -0.0076(10) -0.0103(11)
C15A 0.0395(14) 0.0486(15) 0.0467(15) 0.0100(12) -0.0127(12) -0.0098(11)
C16A 0.0353(13) 0.0386(14) 0.0599(17) -0.0022(12) -0.0113(12) -0.0022(11)
C17A 0.0353(13) 0.0499(15) 0.0452(15) -0.0135(12) -0.0081(11) -0.0026(11)
C18A 0.0318(12) 0.0450(14) 0.0352(12) -0.0027(10) -0.0072(10) -0.0026(10)
C19A 0.081(2) 0.0647(19) 0.0327(14) 0.0076(13) -0.0116(14) -0.0253(17)
C20A 0.074(2) 0.0450(17) 0.084(2) 0.0002(16) -0.0251(19) -0.0066(15)
C21A 0.0651(19) 0.0612(18) 0.0373(14) -0.0029(13) -0.0203(13) -0.0079(15)
C22A 0.0342(12) 0.0336(12) 0.0409(13) 0.0027(10) -0.0135(10) -0.0078(10)
C23A 0.0437(14) 0.0455(15) 0.0429(14) 0.0036(11) -0.0161(12) -0.0041(11)
C24A 0.0660(19) 0.0616(18) 0.0425(15) 0.0075(13) -0.0236(14) -0.0135(15)
C25A 0.066(2) 0.069(2) 0.062(2) 0.0133(16) -0.0403(17) -0.0174(16)
C26A 0.0435(16) 0.0603(18) 0.081(2) 0.0088(16) -0.0344(16) -0.0064(14)
C27A 0.0366(13) 0.0440(14) 0.0532(15) 0.0061(12) -0.0164(12) -0.0113(11)
C28A 0.0296(13) 0.0583(17) 0.0623(18) 0.0013(14) -0.0090(12) -0.0014(12)
C29A 0.0510(18) 0.090(2) 0.0474(17) -0.0063(16) 0.0116(14) -0.0014(17)
C30A 0.0591(19) 0.063(2) 0.080(2) 0.0079(17) -0.0047(17) -0.0324(16)
O1S 0.082(3) 0.084(4) 0.078(4) -0.010(3) -0.023(3) -0.026(3)

loop_
_atom_type_symbol
_atom_type_description
_atom_type_scat_dispersion_real
_atom_type_scat_dispersion_imag
_atom_type_scat_source
C C 0.0033 0.0016 'International Tables Vol C Tables 4.2.6.8 and 6.1.1.4'
H H 0.0000 0.0000 'International Tables Vol C Tables 4.2.6.8 and 6.1.1.4'
N N 0.0061 0.0033 'International Tables Vol C Tables 4.2.6.8 and 6.1.1.4'
Cl Cl 0.1484 0.1585 'International Tables Vol C Tables 4.2.6.8 and 6.1.1.4'
Pd Pd -0.9988 1.0072 'International Tables Vol C Tables 4.2.6.8 and 6.1.1.4'
O O 0.0106 0.0060 'International Tables Vol C Tables 4.2.6.8 and 6.1.1.4'

loop_
_geom_angle_atom_site_label_1
_geom_angle_atom_site_label_2
_geom_angle_atom_site_label_3
_geom_angle
C1 Pd1 C22 91.48(9)
C1 Pd1 N3 169.87(8)
C22 Pd1 N3 82.09(8)
C1 Pd1 Cl1 94.41(6)
C22 Pd1 Cl1 173.63(7)
N3 Pd1 Cl1 91.74(6)
C1 N1 C2 111.2(2)
C1 N1 C4 125.57(19)
C2 N1 C4 122.3(2)
C1 N2 C3 110.2(2)
C1 N2 C13 127.67(19)
C3 N2 C13 121.85(19)
C28 N3 C29 109.6(2)
C28 N3 C30 109.5(2)
C29 N3 C30 108.1(2)
C28 N3 Pd1 107.07(14)
C29 N3 Pd1 118.50(16)
C30 N3 Pd1 103.71(15)
N1 C1 N2 104.08(18)
N1 C1 Pd1 121.87(16)
N2 C1 Pd1 133.62(17)
C3 C2 N1 106.6(2)
C2 C3 N2 107.9(2)
C5 C4 C9 122.0(2)
C5 C4 N1 117.9(2)
C9 C4 N1 120.1(2)
C6 C5 C4 117.6(2)
C6 C5 C10 120.5(2)
C4 C5 C10 121.9(2)
C7 C6 C5 122.6(3)
C8 C7 C6 117.6(3)
C8 C7 C11 120.8(3)
C6 C7 C11 121.6(3)
C7 C8 C9 122.8(3)
C8 C9 C4 117.3(2)
C8 C9 C12 119.5(2)
C4 C9 C12 123.1(2)
C14 C13 C18 121.3(2)
C14 C13 N2 119.5(2)
C18 C13 N2 118.8(2)
C15 C14 C13 117.6(2)
C15 C14 C19 118.9(2)
C13 C14 C19 123.4(2)
C16 C15 C14 122.7(2)
C15 C16 C17 117.9(2)
C15 C16 C20 121.2(3)
C17 C16 C20 120.9(3)
C16 C17 C18 122.5(2)
C17 C18 C13 117.8(2)
C17 C18 C21 119.6(2)
C13 C18 C21 122.5(2)
C23 C22 C27 116.2(2)
C23 C22 Pd1 130.26(17)
C27 C22 Pd1 113.51(17)
C24 C23 C22 122.3(2)
C25 C24 C23 120.4(3)
C24 C25 C26 119.1(3)
C25 C26 C27 120.6(2)
C26 C27 C22 121.4(2)
C26 C27 C28 121.5(2)
C22 C27 C28 117.0(2)
N3 C28 C27 109.83(19)
C1A Pd1A C22A 92.14(9)
C1A Pd1A N3A 169.07(9)
C22A Pd1A N3A 81.58(9)
C1A Pd1A Cl1A 94.67(7)
C22A Pd1A Cl1A 173.11(7)
N3A Pd1A Cl1A 91.53(7)
C1A N1A C2A 110.9(2)
C1A N1A C4A 125.10(19)
C2A N1A C4A 123.7(2)
C1A N2A C3A 110.5(2)
C1A N2A C13A 127.00(19)
C3A N2A C13A 122.2(2)
C29A N3A C30A 108.7(2)
C29A N3A C28A 109.0(2)
C30A N3A C28A 109.8(2)
C29A N3A Pd1A 118.90(19)
C30A N3A Pd1A 103.30(18)
C28A N3A Pd1A 106.80(15)
N1A C1A N2A 103.97(19)
N1A C1A Pd1A 121.88(17)
N2A C1A Pd1A 133.87(17)
C3A C2A N1A 107.2(2)
C2A C3A N2A 107.4(2)
C9A C4A C5A 122.2(2)
C9A C4A N1A 119.9(2)
C5A C4A N1A 117.9(2)
C6A C5A C4A 117.5(2)
C6A C5A C10A 120.1(2)
C4A C5A C10A 122.4(2)
C7A C6A C5A 121.8(3)
C6A C7A C8A 118.6(2)
C6A C7A C11A 121.1(3)
C8A C7A C11A 120.3(3)
C7A C8A C9A 122.1(3)
C4A C9A C8A 117.6(2)
C4A C9A C12A 122.9(2)
C8A C9A C12A 119.5(2)
C18A C13A C14A 121.4(2)
C18A C13A N2A 118.6(2)
C14A C13A N2A 119.6(2)
C15A C14A C13A 117.7(2)
C15A C14A C19A 118.5(2)
C13A C14A C19A 123.8(2)
C16A C15A C14A 122.6(2)
C15A C16A C17A 117.8(2)
C15A C16A C20A 121.4(3)
C17A C16A C20A 120.8(3)
C16A C17A C18A 122.5(2)
C13A C18A C17A 117.9(2)
C13A C18A C21A 122.4(2)
C17A C18A C21A 119.7(2)
C23A C22A C27A 116.4(2)
C23A C22A Pd1A 129.80(19)
C27A C22A Pd1A 113.70(18)
C24A C23A C22A 122.2(3)
C25A C24A C23A 120.4(3)
C24A C25A C26A 119.0(3)
C25A C26A C27A 120.8(3)
C26A C27A C22A 121.0(3)
C26A C27A C28A 121.4(2)
C22A C27A C28A 117.5(2)
C27A C28A N3A 109.3(2)

loop_
_geom_bond_atom_site_label_1
_geom_bond_atom_site_label_2
_geom_bond_distance
Pd1 C1 1.980(2)
Pd1 C22 1.997(2)
Pd1 N3 2.1365(18)
Pd1 Cl1 2.4025(7)
N1 C1 1.360(3)
N1 C2 1.390(3)
N1 C4 1.449(3)
N2 C1 1.369(3)
N2 C3 1.389(3)
N2 C13 1.443(3)
N3 C28 1.478(3)
N3 C29 1.478(3)
N3 C30 1.481(3)
C2 C3 1.329(4)
C4 C5 1.389(3)
C4 C9 1.393(3)
C5 C6 1.387(4)
C5 C10 1.509(4)
C6 C7 1.382(4)
C7 C8 1.376(4)
C7 C11 1.511(4)
C8 C9 1.391(4)
C9 C12 1.498(4)
C13 C14 1.398(3)
C13 C18 1.400(3)
C14 C15 1.390(4)
C14 C19 1.505(4)
C15 C16 1.377(4)
C16 C17 1.380(4)
C16 C20 1.513(4)
C17 C18 1.389(4)
C18 C21 1.501(3)
C22 C23 1.393(3)
C22 C27 1.410(3)
C23 C24 1.388(3)
C24 C25 1.375(4)
C25 C26 1.382(4)
C26 C27 1.389(4)
C27 C28 1.503(3)
Pd1A C1A 1.988(2)
Pd1A C22A 1.996(2)
Pd1A N3A 2.138(2)
Pd1A Cl1A 2.4238(7)
N1A C1A 1.361(3)
N1A C2A 1.386(3)
N1A C4A 1.451(3)
N2A C1A 1.367(3)
N2A C3A 1.386(3)
N2A C13A 1.444(3)
N3A C29A 1.472(4)
N3A C30A 1.477(4)
N3A C28A 1.490(4)
C2A C3A 1.324(4)
C4A C9A 1.386(3)
C4A C5A 1.396(3)
C5A C6A 1.393(4)
C5A C10A 1.502(4)
C6A C7A 1.379(4)
C7A C8A 1.379(4)
C7A C11A 1.523(4)
C8A C9A 1.390(4)
C9A C12A 1.503(3)
C13A C18A 1.389(3)
C13A C14A 1.401(3)
C14A C15A 1.390(4)
C14A C19A 1.506(4)
C15A C16A 1.377(4)
C16A C17A 1.384(4)
C16A C20A 1.513(4)
C17A C18A 1.391(4)
C18A C21A 1.504(4)
C22A C23A 1.392(3)
C22A C27A 1.404(3)
C23A C24A 1.389(4)
C24A C25A 1.374(4)
C25A C26A 1.375(4)
C26A C27A 1.399(4)
C27A C28A 1.484(4)
